data_2020510
loop_
_publ_author_name
'Sanphui, Palash'
'Rajput, Lalit'
'Gopi, Shanmukha Prasad'
'Desiraju, Gautam R.'

_publ_section_title
;
 New multi-component solid forms of anti-cancer drug Erlotinib: role of
 auxiliary interactions in determining a preferred conformation
;
_journal_issue 3
_journal_name_full 'Acta Crystallographica Section B'
_journal_page_first 291
_journal_page_last 300
_journal_paper_doi 10.1107/S2052520616003607
_journal_volume 72
_journal_year 2016
_chemical_formula_sum 'C28 H33 N3 O8'
_chemical_formula_weight 539.57
_chemical_name_systematic
;
 ?
;
_space_group_IT_number 14
_symmetry_cell_setting monoclinic
_symmetry_space_group_name_Hall '-P 2ybc'
_symmetry_space_group_name_H-M 'P 1 21/c 1'
_atom_sites_solution_hydrogens geom
_atom_sites_solution_primary direct
_atom_sites_solution_secondary difmap
_audit_creation_method SHELXL-97
_cell_angle_alpha 90.00
_cell_angle_beta 90.467(7)
_cell_angle_gamma 90.00
_cell_formula_units_Z 4
_cell_length_a 14.2922(18)
_cell_length_b 27.500(3)
_cell_length_c 7.0784(7)
_cell_measurement_reflns_used 6695
_cell_measurement_temperature 150(2)
_cell_measurement_theta_max 27.5
_cell_measurement_theta_min 2.1
_cell_volume 2782.0(5)
_computing_structure_refinement 'SHELXL-97 (Sheldrick, 1997)'
_computing_structure_solution 'SHELXS-97 (Sheldrick, 1990)'
_diffrn_ambient_temperature 150(2)
_diffrn_measured_fraction_theta_full 0.994
_diffrn_measured_fraction_theta_max 0.994
_diffrn_measurement_device_type XtaLABmini
_diffrn_radiation_monochromator graphite
_diffrn_radiation_source 'fine-focus sealed tube'
_diffrn_radiation_type MoK\a
_diffrn_radiation_wavelength 0.71073
_diffrn_reflns_av_R_equivalents 0.1493
_diffrn_reflns_av_sigmaI/netI 0.0867
_diffrn_reflns_limit_h_max 18
_diffrn_reflns_limit_h_min -18
_diffrn_reflns_limit_k_max 35
_diffrn_reflns_limit_k_min -35
_diffrn_reflns_limit_l_max 9
_diffrn_reflns_limit_l_min -9
_diffrn_reflns_number 29176
_diffrn_reflns_theta_full 27.52
_diffrn_reflns_theta_max 27.52
_diffrn_reflns_theta_min 1.42
_exptl_absorpt_coefficient_mu 0.095
_exptl_absorpt_correction_T_max 1.000
_exptl_absorpt_correction_T_min 0.726
_exptl_absorpt_correction_type multi-scan
_exptl_absorpt_process_details SADABS
_exptl_crystal_colour colorless
_exptl_crystal_density_diffrn 1.288
_exptl_crystal_density_method 'not measured'
_exptl_crystal_description plate
_exptl_crystal_F_000 1144
_exptl_crystal_size_max 0.40
_exptl_crystal_size_mid 0.16
_exptl_crystal_size_min 0.12
_refine_diff_density_max 0.335
_refine_diff_density_min -0.562
_refine_ls_extinction_method none
_refine_ls_goodness_of_fit_ref 1.213
_refine_ls_hydrogen_treatment mixed
_refine_ls_matrix_type full
_refine_ls_number_parameters 364
_refine_ls_number_reflns 6367
_refine_ls_number_restraints 1
_refine_ls_restrained_S_all 1.213
_refine_ls_R_factor_all 0.0911
_refine_ls_R_factor_gt 0.0681
_refine_ls_shift/su_max 0.000
_refine_ls_shift/su_mean 0.000
_refine_ls_structure_factor_coef Fsqd
_refine_ls_weighting_details 'calc w=1/[\s^2^(Fo^2^)+(0.0995P)^2^+0.1237P] where P=(Fo^2^+2Fc^2^)/3'
_refine_ls_weighting_scheme calc
_refine_ls_wR_factor_gt 0.1819
_refine_ls_wR_factor_ref 0.2139
_reflns_number_gt 5057
_reflns_number_total 6367
_reflns_threshold_expression >2sigma(I)
_cod_data_source_file zb5050sup1.cif
_cod_data_source_block Erlotinib-Adipic-adipate
_cod_depositor_comments
;
The following automatic conversions were performed:

'_symmetry_cell_setting' value 'Monoclinic' changed to 'monoclinic'
according to
/usr/data/users/saulius/crontab/automatic-downloads/rss-feeds/IUCr/lib/dictionaries/cif_core.dic
dictionary named 'cif_core.dic' version 2.4.2 from 2011-04-26.

'_exptl_absorpt_correction_type' value 'Multi-scan' changed to
'multi-scan' according to
/usr/data/users/saulius/crontab/automatic-downloads/rss-feeds/IUCr/lib/dictionaries/cif_core.dic
dictionary named 'cif_core.dic' version 2.4.2 from 2011-04-26.

Automatic conversion script
Id: cif_fix_values 4268 2015-11-12 08:31:59Z antanas 

 Adding full bibliography for 2020509--2020513.cif.
;
_cod_original_cell_volume 2781.9(5)
_cod_original_sg_symbol_H-M P21/c
_cod_database_code 2020510
_cod_database_fobs_code 2020510

loop_
_symmetry_equiv_pos_as_xyz
'x, y, z'
'-x, y+1/2, -z+1/2'
'-x, -y, -z'
'x, -y-1/2, z-1/2'

loop_
_atom_site_type_symbol
_atom_site_label
_atom_site_fract_x
_atom_site_fract_y
_atom_site_fract_z
_atom_site_U_iso_or_equiv
_atom_site_adp_type
_atom_site_calc_flag
_atom_site_refinement_flags
_atom_site_occupancy
_atom_site_symmetry_multiplicity
H H1N 0.340(2) 0.8357(11) 0.660(4) 0.039(8) Uiso d . 1 1
H H6A 0.719(2) 0.0498(11) 0.275(4) 0.064(10) Uiso d D 1 1
O O3 -0.04861(10) 0.75280(6) 0.4445(2) 0.0271(3) Uani d . 1 1
O O1 0.01645(11) 0.83843(5) 0.4921(2) 0.0264(3) Uani d . 1 1
N N3 0.24537(13) 0.68126(6) 0.6438(3) 0.0246(4) Uani d . 1 1
N N2 0.37561(13) 0.73013(6) 0.7215(3) 0.0262(4) Uani d . 1 1
O O4 -0.20501(12) 0.70438(6) 0.6411(2) 0.0357(4) Uani d . 1 1
C C12 0.22842(14) 0.76779(7) 0.6218(3) 0.0214(4) Uani d . 1 1
O O6 0.69370(13) 0.03167(6) 0.3742(3) 0.0388(4) Uani d D 1 1
C C9 0.32543(15) 0.77037(7) 0.6775(3) 0.0226(4) Uani d . 1 1
N N1 0.36946(13) 0.81340(7) 0.6904(3) 0.0267(4) Uani d . 1 1
C C14 0.07888(15) 0.80221(7) 0.5294(3) 0.0225(4) Uani d . 1 1
C C11 0.18968(14) 0.72122(7) 0.6026(3) 0.0216(4) Uani d . 1 1
C C13 0.17020(15) 0.80882(7) 0.5850(3) 0.0224(4) Uani d . 1 1
H H13 0.1941 0.8401 0.5987 0.027 Uiso calc R 1 1
O O5 0.66832(14) 0.10153(6) 0.5227(2) 0.0399(4) Uani d . 1 1
C C10 0.33293(16) 0.68762(8) 0.7023(3) 0.0258(4) Uani d . 1 1
H H10 0.3672 0.6599 0.7324 0.031 Uiso calc R 1 1
C C15 0.04116(14) 0.75406(7) 0.5049(3) 0.0220(4) Uani d . 1 1
O O2 -0.10566(13) 0.91124(7) 0.6479(3) 0.0440(5) Uani d . 1 1
C C23 0.65674(16) 0.05742(8) 0.5104(3) 0.0283(5) Uani d . 1 1
C C20 -0.09043(16) 0.70596(8) 0.4001(3) 0.0278(5) Uani d . 1 1
H H20A -0.0444 0.6858 0.3377 0.033 Uiso calc R 1 1
H H20B -0.1422 0.7108 0.3126 0.033 Uiso calc R 1 1
C C16 0.09666(15) 0.71421(8) 0.5440(3) 0.0239(4) Uani d . 1 1
H H16 0.0726 0.6829 0.5316 0.029 Uiso calc R 1 1
C C8 0.48783(15) 0.86236(8) 0.8394(3) 0.0269(5) Uani d . 1 1
H H8 0.4405 0.8828 0.8814 0.032 Uiso calc R 1 1
C C7 0.46592(15) 0.82111(8) 0.7329(3) 0.0252(4) Uani d . 1 1
C C17 0.04491(16) 0.88742(8) 0.5360(3) 0.0293(5) Uani d . 1 1
H H17A 0.0956 0.8974 0.4543 0.035 Uiso calc R 1 1
H H17B 0.0663 0.8895 0.6661 0.035 Uiso calc R 1 1
C C21 -0.12547(16) 0.67977(8) 0.5720(3) 0.0298(5) Uani d . 1 1
H H21A -0.1418 0.6465 0.5396 0.036 Uiso calc R 1 1
H H21B -0.0769 0.6789 0.6686 0.036 Uiso calc R 1 1
C C5 0.62875(16) 0.80098(9) 0.7144(4) 0.0345(5) Uani d . 1 1
H H5 0.6759 0.7802 0.6740 0.041 Uiso calc R 1 1
C C25 0.53735(18) -0.01035(9) 0.5665(4) 0.0345(5) Uani d . 1 1
H H25A 0.5756 -0.0333 0.4973 0.041 Uiso calc R 1 1
H H25B 0.5069 -0.0280 0.6676 0.041 Uiso calc R 1 1
C C6 0.53610(16) 0.79066(8) 0.6674(3) 0.0303(5) Uani d . 1 1
H H6 0.5214 0.7638 0.5932 0.036 Uiso calc R 1 1
C C24 0.60091(18) 0.02895(9) 0.6527(4) 0.0370(5) Uani d . 1 1
H H24A 0.5625 0.0514 0.7238 0.044 Uiso calc R 1 1
H H24B 0.6440 0.0136 0.7409 0.044 Uiso calc R 1 1
C C4 0.65180(16) 0.84140(9) 0.8198(3) 0.0348(5) Uani d . 1 1
H H4 0.7141 0.8478 0.8491 0.042 Uiso calc R 1 1
C C3 0.58209(16) 0.87282(9) 0.8829(3) 0.0305(5) Uani d . 1 1
C C18 -0.03862(18) 0.91962(8) 0.5056(4) 0.0334(5) Uani d . 1 1
H H18A -0.0193 0.9534 0.5084 0.040 Uiso calc R 1 1
H H18B -0.0662 0.9130 0.3826 0.040 Uiso calc R 1 1
C C2 0.60571(18) 0.91514(9) 0.9928(4) 0.0371(6) Uani d . 1 1
C C1 0.6274(2) 0.94928(11) 1.0843(4) 0.0478(7) Uani d . 1 1
H H1 0.6446 0.9762 1.1563 0.057 Uiso calc R 1 1
C C22 -0.2441(2) 0.67984(12) 0.8000(4) 0.0530(8) Uani d . 1 1
H H22A -0.2979 0.6974 0.8433 0.080 Uiso calc R 1 1
H H22B -0.1983 0.6781 0.8996 0.080 Uiso calc R 1 1
H H22C -0.2624 0.6476 0.7636 0.080 Uiso calc R 1 1
C C19 -0.1864(2) 0.94060(11) 0.6226(5) 0.0585(8) Uani d . 1 1
H H19A -0.2302 0.9339 0.7215 0.088 Uiso calc R 1 1
H H19B -0.2148 0.9334 0.5024 0.088 Uiso calc R 1 1
H H19C -0.1689 0.9743 0.6268 0.088 Uiso calc R 1 1
O O7 0.84952(13) 0.09803(6) -0.1179(2) 0.0373(4) Uani d . 1 1
O O8 0.75517(13) 0.08462(6) 0.1214(3) 0.0398(4) Uani d . 1 1
C C26 0.82373(15) 0.07292(8) 0.0187(3) 0.0264(4) Uani d . 1 1
C C27 0.87779(16) 0.02642(8) 0.0659(3) 0.0298(5) Uani d . 1 1
H H27A 0.8861 0.0244 0.2018 0.036 Uiso calc R 1 1
H H27B 0.8406 -0.0013 0.0265 0.036 Uiso calc R 1 1
C C28 0.97366(16) 0.02302(8) -0.0269(3) 0.0311(5) Uani d . 1 1
H H28A 0.9656 0.0240 -0.1630 0.037 Uiso calc R 1 1
H H28B 1.0108 0.0510 0.0101 0.037 Uiso calc R 1 1
H H3 0.217(3) 0.6500(13) 0.635(5) 0.061(10) Uiso d . 1 1

loop_
_atom_site_aniso_label
_atom_site_aniso_U_11
_atom_site_aniso_U_22
_atom_site_aniso_U_33
_atom_site_aniso_U_12
_atom_site_aniso_U_13
_atom_site_aniso_U_23
O3 0.0215(7) 0.0270(8) 0.0326(8) -0.0054(6) -0.0053(6) 0.0004(6)
O1 0.0246(8) 0.0198(7) 0.0348(8) -0.0009(6) -0.0058(6) 0.0018(6)
N3 0.0240(9) 0.0187(8) 0.0312(9) -0.0011(7) 0.0019(7) 0.0004(7)
N2 0.0241(9) 0.0223(9) 0.0321(9) -0.0020(7) -0.0009(7) 0.0033(7)
O4 0.0293(9) 0.0400(10) 0.0379(9) -0.0026(7) 0.0033(7) 0.0016(7)
C12 0.0216(10) 0.0199(9) 0.0227(9) -0.0027(7) -0.0002(7) 0.0001(7)
O6 0.0439(10) 0.0221(8) 0.0505(10) -0.0039(7) 0.0162(8) -0.0049(7)
C9 0.0226(10) 0.0224(10) 0.0226(9) -0.0027(8) -0.0018(8) 0.0009(8)
N1 0.0203(9) 0.0207(9) 0.0390(10) -0.0023(7) -0.0070(8) 0.0012(8)
C14 0.0245(10) 0.0209(10) 0.0220(9) -0.0008(8) -0.0007(8) 0.0014(7)
C11 0.0230(10) 0.0203(9) 0.0216(9) -0.0017(8) 0.0017(8) -0.0003(7)
C13 0.0231(10) 0.0200(9) 0.0241(9) -0.0040(8) -0.0018(8) 0.0007(8)
O5 0.0549(12) 0.0212(8) 0.0437(9) -0.0023(7) 0.0042(8) -0.0038(7)
C10 0.0249(11) 0.0210(10) 0.0316(10) 0.0005(8) 0.0009(8) 0.0027(8)
C15 0.0207(10) 0.0239(10) 0.0214(9) -0.0032(8) -0.0009(7) -0.0008(8)
O2 0.0389(10) 0.0393(10) 0.0539(11) 0.0105(8) 0.0114(8) 0.0076(8)
C23 0.0246(11) 0.0234(11) 0.0367(11) -0.0009(8) -0.0048(9) -0.0010(9)
C20 0.0261(11) 0.0285(11) 0.0288(10) -0.0078(9) -0.0050(9) -0.0031(9)
C16 0.0243(10) 0.0216(10) 0.0259(9) -0.0052(8) 0.0003(8) -0.0021(8)
C8 0.0230(11) 0.0248(10) 0.0329(11) -0.0011(8) -0.0042(8) -0.0005(9)
C7 0.0202(10) 0.0241(10) 0.0313(10) -0.0037(8) -0.0051(8) 0.0012(8)
C17 0.0320(12) 0.0201(10) 0.0357(11) -0.0028(9) -0.0020(9) 0.0011(9)
C21 0.0263(11) 0.0287(11) 0.0343(11) -0.0051(9) -0.0043(9) -0.0004(9)
C5 0.0237(11) 0.0328(12) 0.0471(13) 0.0021(9) 0.0013(10) -0.0005(10)
C25 0.0340(12) 0.0268(11) 0.0427(12) -0.0059(9) 0.0018(10) 0.0064(10)
C6 0.0265(11) 0.0262(11) 0.0381(12) -0.0029(9) -0.0002(9) -0.0037(9)
C24 0.0346(13) 0.0363(13) 0.0400(13) -0.0067(10) 0.0020(10) -0.0010(10)
C4 0.0200(11) 0.0401(13) 0.0441(13) -0.0022(10) -0.0074(9) 0.0021(11)
C3 0.0269(11) 0.0332(12) 0.0314(11) -0.0067(9) -0.0068(9) 0.0003(9)
C18 0.0350(13) 0.0253(11) 0.0399(12) 0.0041(9) -0.0013(10) 0.0040(9)
C2 0.0285(12) 0.0416(14) 0.0411(13) -0.0091(10) -0.0041(10) -0.0043(11)
C1 0.0429(16) 0.0490(16) 0.0513(15) -0.0164(13) -0.0001(12) -0.0153(13)
C22 0.0469(17) 0.068(2) 0.0440(15) -0.0087(15) 0.0127(13) 0.0090(14)
C19 0.0398(16) 0.0465(17) 0.089(2) 0.0138(13) 0.0047(16) -0.0029(16)
O7 0.0425(10) 0.0277(8) 0.0419(9) 0.0129(7) 0.0115(8) 0.0108(7)
O8 0.0335(10) 0.0321(9) 0.0540(11) 0.0115(7) 0.0155(8) 0.0092(8)
C26 0.0234(10) 0.0218(10) 0.0339(11) 0.0032(8) -0.0005(9) -0.0009(8)
C27 0.0303(12) 0.0214(10) 0.0379(11) 0.0056(9) 0.0049(9) 0.0055(9)
C28 0.0273(11) 0.0242(11) 0.0420(12) 0.0057(9) 0.0054(10) 0.0070(9)

loop_
_atom_type_symbol
_atom_type_description
_atom_type_scat_dispersion_real
_atom_type_scat_dispersion_imag
_atom_type_scat_source
C C 0.0033 0.0016 'International Tables Vol C Tables 4.2.6.8 and 6.1.1.4'
H H 0.0000 0.0000 'International Tables Vol C Tables 4.2.6.8 and 6.1.1.4'
N N 0.0061 0.0033 'International Tables Vol C Tables 4.2.6.8 and 6.1.1.4'
O O 0.0106 0.0060 'International Tables Vol C Tables 4.2.6.8 and 6.1.1.4'

loop_
_geom_angle_atom_site_label_1
_geom_angle_atom_site_label_2
_geom_angle_atom_site_label_3
_geom_angle_site_symmetry_1
_geom_angle
C15 O3 C20 . 118.67(17)
C14 O1 C17 . 117.33(17)
C10 N3 C11 . 119.99(18)
C10 N3 H3 . 123(2)
C11 N3 H3 . 117(2)
C10 N2 C9 . 117.05(18)
C21 O4 C22 . 111.5(2)
C11 C12 C13 . 118.45(19)
C11 C12 C9 . 116.76(18)
C13 C12 C9 . 124.79(18)
C23 O6 H6A . 115(2)
N1 C9 N2 . 117.22(19)
N1 C9 C12 . 120.77(18)
N2 C9 C12 . 122.00(18)
C9 N1 C7 . 126.70(19)
C9 N1 H1N . 115(2)
C7 N1 H1N . 118(2)
O1 C14 C13 . 125.36(19)
O1 C14 C15 . 113.92(18)
C13 C14 C15 . 120.71(18)
N3 C11 C12 . 118.57(18)
N3 C11 C16 . 119.62(18)
C12 C11 C16 . 121.81(19)
C14 C13 C12 . 120.01(18)
C14 C13 H13 . 120.0
C12 C13 H13 . 120.0
N2 C10 N3 . 125.5(2)
N2 C10 H10 . 117.3
N3 C10 H10 . 117.3
O3 C15 C16 . 125.92(18)
O3 C15 C14 . 114.58(18)
C16 C15 C14 . 119.51(18)
C18 O2 C19 . 111.9(2)
O5 C23 O6 . 122.1(2)
O5 C23 C24 . 122.5(2)
O6 C23 C24 . 115.4(2)
O3 C20 C21 . 112.85(17)
O3 C20 H20A . 109.0
C21 C20 H20A . 109.0
O3 C20 H20B . 109.0
C21 C20 H20B . 109.0
H20A C20 H20B . 107.8
C15 C16 C11 . 119.47(19)
C15 C16 H16 . 120.3
C11 C16 H16 . 120.3
C7 C8 C3 . 119.6(2)
C7 C8 H8 . 120.2
C3 C8 H8 . 120.2
C6 C7 C8 . 120.7(2)
C6 C7 N1 . 122.67(19)
C8 C7 N1 . 116.58(19)
O1 C17 C18 . 107.35(18)
O1 C17 H17A . 110.2
C18 C17 H17A . 110.2
O1 C17 H17B . 110.2
C18 C17 H17B . 110.2
H17A C17 H17B . 108.5
O4 C21 C20 . 108.93(19)
O4 C21 H21A . 109.9
C20 C21 H21A . 109.9
O4 C21 H21B . 109.9
C20 C21 H21B . 109.9
H21A C21 H21B . 108.3
C4 C5 C6 . 121.1(2)
C4 C5 H5 . 119.4
C6 C5 H5 . 119.4
C25 C25 C24 3_656 113.0(2)
C25 C25 H25A 3_656 109.0
C24 C25 H25A . 109.0
C25 C25 H25B 3_656 109.0
C24 C25 H25B . 109.0
H25A C25 H25B . 107.8
C7 C6 C5 . 119.0(2)
C7 C6 H6 . 120.5
C5 C6 H6 . 120.5
C23 C24 C25 . 114.5(2)
C23 C24 H24A . 108.6
C25 C24 H24A . 108.6
C23 C24 H24B . 108.6
C25 C24 H24B . 108.6
H24A C24 H24B . 107.6
C5 C4 C3 . 120.3(2)
C5 C4 H4 . 119.8
C3 C4 H4 . 119.8
C4 C3 C8 . 119.2(2)
C4 C3 C2 . 120.6(2)
C8 C3 C2 . 120.2(2)
O2 C18 C17 . 110.14(19)
O2 C18 H18A . 109.6
C17 C18 H18A . 109.6
O2 C18 H18B . 109.6
C17 C18 H18B . 109.6
H18A C18 H18B . 108.1
C1 C2 C3 . 178.1(3)
C2 C1 H1 . 180.0
O4 C22 H22A . 109.5
O4 C22 H22B . 109.5
H22A C22 H22B . 109.5
O4 C22 H22C . 109.5
H22A C22 H22C . 109.5
H22B C22 H22C . 109.5
O2 C19 H19A . 109.5
O2 C19 H19B . 109.5
H19A C19 H19B . 109.5
O2 C19 H19C . 109.5
H19A C19 H19C . 109.5
H19B C19 H19C . 109.5
O7 C26 O8 . 122.7(2)
O7 C26 C27 . 118.71(19)
O8 C26 C27 . 118.63(19)
C28 C27 C26 . 114.27(18)
C28 C27 H27A . 108.7
C26 C27 H27A . 108.7
C28 C27 H27B . 108.7
C26 C27 H27B . 108.7
H27A C27 H27B . 107.6
C28 C28 C27 3_755 112.8(2)
C28 C28 H28A 3_755 109.0
C27 C28 H28A . 109.0
C28 C28 H28B 3_755 109.0
C27 C28 H28B . 109.0
H28A C28 H28B . 107.8

loop_
_geom_bond_atom_site_label_1
_geom_bond_atom_site_label_2
_geom_bond_site_symmetry_2
_geom_bond_distance
O3 C15 . 1.350(2)
O3 C20 . 1.453(2)
O1 C14 . 1.362(3)
O1 C17 . 1.440(2)
N3 C10 . 1.327(3)
N3 C11 . 1.386(3)
N3 H3 . 0.95(4)
N2 C10 . 1.325(3)
N2 C9 . 1.354(3)
O4 C21 . 1.414(3)
O4 C22 . 1.429(3)
C12 C11 . 1.401(3)
C12 C13 . 1.425(3)
C12 C9 . 1.440(3)
O6 C23 . 1.311(3)
O6 H6A . 0.937(18)
C9 N1 . 1.343(3)
N1 C7 . 1.425(3)
N1 H1N . 0.78(3)
C14 C13 . 1.372(3)
C14 C15 . 1.439(3)
C11 C16 . 1.403(3)
C13 H13 . 0.9300
O5 C23 . 1.227(3)
C10 H10 . 0.9300
C15 C16 . 1.380(3)
O2 C18 . 1.415(3)
O2 C19 . 1.419(3)
C23 C24 . 1.509(3)
C20 C21 . 1.504(3)
C20 H20A . 0.9700
C20 H20B . 0.9700
C16 H16 . 0.9300
C8 C7 . 1.396(3)
C8 C3 . 1.409(3)
C8 H8 . 0.9300
C7 C6 . 1.389(3)
C17 C18 . 1.500(3)
C17 H17A . 0.9700
C17 H17B . 0.9700
C21 H21A . 0.9700
C21 H21B . 0.9700
C5 C4 . 1.377(3)
C5 C6 . 1.392(3)
C5 H5 . 0.9300
C25 C25 3_656 1.528(5)
C25 C24 . 1.535(3)
C25 H25A . 0.9700
C25 H25B . 0.9700
C6 H6 . 0.9300
C24 H24A . 0.9700
C24 H24B . 0.9700
C4 C3 . 1.395(4)
C4 H4 . 0.9300
C3 C2 . 1.439(3)
C18 H18A . 0.9700
C18 H18B . 0.9700
C2 C1 . 1.180(4)
C1 H1 . 0.9300
C22 H22A . 0.9600
C22 H22B . 0.9600
C22 H22C . 0.9600
C19 H19A . 0.9600
C19 H19B . 0.9600
C19 H19C . 0.9600
O7 C26 . 1.246(3)
O8 C26 . 1.266(3)
C26 C27 . 1.529(3)
C27 C28 . 1.527(3)
C27 H27A . 0.9700
C27 H27B . 0.9700
C28 C28 3_755 1.520(4)
C28 H28A . 0.9700
C28 H28B . 0.9700
